data_2016395
loop_
_publ_author_name
'M. Beaurain'
'R. Astier'
'A. van der Lee'
'P. Armand'

_publ_section_title
;
 K~3~Ga~2~(PO~4~)~3~ and Na~3~Ga(PO~4~)~2~
;
_journal_coeditor_code IZ3036
_journal_issue 1
_journal_name_full 'Acta Crystallographica Section C'
_journal_page_first i5
_journal_page_last i8
_journal_paper_doi 10.1107/S0108270107061963
_journal_volume 64
_journal_year 2008
_chemical_formula_iupac 'K3 Ga2 (P O4)3'
_chemical_formula_moiety 'Ga2 K3 O12 P3'
_chemical_formula_sum 'Ga2 K3 O12 P3'
_chemical_formula_weight 541.65
_chemical_name_systematic
;
tripotassium digallium triphosphate
;
_space_group_IT_number 33
_symmetry_cell_setting orthorhombic
_symmetry_space_group_name_Hall 'P 2c -2n'
_symmetry_space_group_name_H-M 'P n a 21'
_atom_sites_solution_primary direct
_cell_angle_alpha 90
_cell_angle_beta 90
_cell_angle_gamma 90
_cell_formula_units_Z 4
_cell_length_a 8.67110(15)
_cell_length_b 17.0109(3)
_cell_length_c 8.38857(16)
_cell_measurement_reflns_used 13242
_cell_measurement_temperature 293
_cell_measurement_theta_max 32.3771
_cell_measurement_theta_min 2.6274
_cell_volume 1237.34(4)
_computing_cell_refinement 'CrysAlis RED (Oxford Diffraction, 2007)'
_computing_data_collection 'CrysAlis CCD (Oxford Diffraction, 2007)'
_computing_data_reduction 'CrysAlis RED (Oxford Diffraction, 2007)'
_computing_molecular_graphics
;
CAMERON (Watkin <i>et al.</i>,  1996) and
DRAWxtl (Finger <i>et al.</i>,  2007)
;
_computing_publication_material 'CRYSTALS (Betteridge <i>et al.</i>,  2003)'
_computing_structure_refinement 'CRYSTALS (Betteridge <i>et al.</i>,  2003)'
_computing_structure_solution 'SUPERFLIP (Palatinus & Chapuis, 2007)'
_diffrn_ambient_temperature 293
_diffrn_detector_area_resol_mean 8.4205
_diffrn_measured_fraction_theta_full 0.997
_diffrn_measured_fraction_theta_max 0.925
_diffrn_measurement_device 'Oxford Diffraction Xcalibur'
_diffrn_measurement_device_type 'Oxford Diffraction Xcalibur'
_diffrn_measurement_method \w
_diffrn_radiation_monochromator graphite
_diffrn_radiation_source 'Enhance (Mo) X-ray Source'
_diffrn_radiation_type 'Mo K\a'
_diffrn_radiation_wavelength 0.71073
_diffrn_reflns_av_R_equivalents 0.032
_diffrn_reflns_av_sigmaI/netI 0.0619
_diffrn_reflns_limit_h_max 12
_diffrn_reflns_limit_h_min -12
_diffrn_reflns_limit_k_max 24
_diffrn_reflns_limit_k_min -25
_diffrn_reflns_limit_l_max 12
_diffrn_reflns_limit_l_min -11
_diffrn_reflns_number 24311
_diffrn_reflns_theta_full 30.527
_diffrn_reflns_theta_max 32.475
_diffrn_reflns_theta_min 2.637
_diffrn_standards_decay_% 0
_diffrn_standards_interval_count '50 frames'
_diffrn_standards_number '2 frames'
_exptl_absorpt_coefficient_mu 5.809
_exptl_absorpt_correction_T_max 1.00000
_exptl_absorpt_correction_T_min 0.50681
_exptl_absorpt_correction_type multi-scan
_exptl_absorpt_process_details
;
[CrysAlis RED (Oxford Diffraction, 2007)] empirical absorption
correction
using spherical harmonics, implemented in SCALE3 ABSPACK scaling algorithm]
;
_exptl_crystal_colour colourless
_exptl_crystal_density_diffrn 2.907
_exptl_crystal_density_method 'not measured'
_exptl_crystal_description prism
_exptl_crystal_F_000 1040
_exptl_crystal_size_max 0.25
_exptl_crystal_size_mid 0.16
_exptl_crystal_size_min 0.12
_refine_diff_density_max 1.32
_refine_diff_density_min -1.74
_refine_ls_abs_structure_details 'Flack (1983), 1691 Friedel-pairs'
_refine_ls_abs_structure_Flack 0.014(15)
_refine_ls_extinction_method None
_refine_ls_goodness_of_fit_ref 0.9789
_refine_ls_matrix_type full
_refine_ls_number_parameters 182
_refine_ls_number_reflns 3885
_refine_ls_number_restraints 1
_refine_ls_R_factor_all 0.0448
_refine_ls_R_factor_gt 0.0344
_refine_ls_shift/su_max 0.000856
_refine_ls_structure_factor_coef Fsqd
_refine_ls_weighting_details
;
Method = Modified Sheldrick
w = 1/[\s^2^(F^2^) + (0.04P)^2^], where P = [max(Fo^2^,0) + 2Fc^2^]/3
;
_refine_ls_weighting_scheme calc
_refine_ls_wR_factor_all 0.0877
_refine_ls_wR_factor_gt 0.0863
_refine_ls_wR_factor_ref 0.0877
_reflns_number_gt 3024
_reflns_number_total 3885
_reflns_threshold_expression I>2\s(I)
_cod_data_source_file iz3036.cif
_cod_data_source_block I
_cod_original_sg_symbol_H-M 'P n a 21 '
_cod_database_code 2016395
_cod_database_fobs_code 2016395

loop_
_symmetry_equiv_pos_as_xyz
x,y,z
-x+1/2,y+1/2,z+1/2
x+1/2,-y+1/2,z
-x,-y,z+1/2

loop_
_atom_site_type_symbol
_atom_site_label
_atom_site_fract_x
_atom_site_fract_y
_atom_site_fract_z
_atom_site_U_iso_or_equiv
_atom_site_adp_type
_atom_site_occupancy
P P1 0.15194(16) 0.71520(9) 1.28804(18) 0.0072 Uani 1.0000
P P2 0.29802(17) 0.81310(9) 0.79667(18) 0.0087 Uani 1.0000
P P3 0.26191(18) 0.50328(10) 0.86661(19) 0.0107 Uani 1.0000
K K4 0.45271(15) 0.64660(8) 0.59513(16) 0.0126 Uani 1.0000
K K5 0.00977(15) 0.90013(8) 1.12307(16) 0.0142 Uani 1.0000
K K6 0.18095(18) 0.51039(8) 0.39470(18) 0.0212 Uani 1.0000
Ga Ga7 0.13278(6) 0.66831(3) 0.94007(10) 0.0080 Uani 1.0000
Ga Ga8 0.34700(6) 0.84139(3) 1.42835(10) 0.0079 Uani 1.0000
O O9 0.2085(5) 0.8010(2) 1.2861(5) 0.0103 Uani 1.0000
O O10 0.0312(4) 0.7091(2) 1.4225(5) 0.0126 Uani 1.0000
O O11 0.2809(5) 0.6573(3) 1.3087(5) 0.0148 Uani 1.0000
O O12 0.0625(4) 0.7052(3) 1.1300(5) 0.0114 Uani 1.0000
O O13 0.1859(6) 0.8666(3) 0.8761(6) 0.0226 Uani 1.0000
O O14 0.2647(5) 0.8088(3) 0.6167(5) 0.0218 Uani 1.0000
O O15 0.2904(5) 0.7266(2) 0.8591(5) 0.0164 Uani 1.0000
O O16 0.4661(5) 0.8404(3) 0.8104(5) 0.0228 Uani 1.0000
O O17 0.2189(5) 0.5732(3) 0.9791(5) 0.0143 Uani 1.0000
O O18 0.4055(5) 0.4651(2) 0.9277(6) 0.0161 Uani 1.0000
O O19 0.1208(5) 0.4443(2) 0.8917(5) 0.0169 Uani 1.0000
O O20 0.2674(5) 0.5301(3) 0.6966(5) 0.0156 Uani 1.0000

loop_
_atom_site_aniso_label
_atom_site_aniso_U_11
_atom_site_aniso_U_22
_atom_site_aniso_U_33
_atom_site_aniso_U_12
_atom_site_aniso_U_13
_atom_site_aniso_U_23
P1 0.0075(6) 0.0074(6) 0.0068(6) -0.0014(6) 0.0001(6) -0.0001(5)
P2 0.0107(7) 0.0093(7) 0.0061(6) 0.0000(6) 0.0011(6) 0.0004(6)
P3 0.0142(7) 0.0060(7) 0.0120(6) -0.0003(6) -0.0010(6) 0.0003(6)
K4 0.0117(6) 0.0108(6) 0.0154(6) 0.0003(5) 0.0008(5) 0.0001(5)
K5 0.0119(6) 0.0192(7) 0.0115(5) 0.0002(6) -0.0004(5) 0.0016(5)
K6 0.0227(7) 0.0143(7) 0.0266(8) 0.0019(6) -0.0056(5) -0.0007(6)
Ga7 0.0083(3) 0.0081(3) 0.0076(3) 0.0012(2) -0.0007(3) -0.0005(3)
Ga8 0.0071(2) 0.0092(3) 0.0073(3) 0.0001(2) 0.0003(3) 0.0004(3)
O9 0.0125(19) 0.0055(19) 0.0129(18) -0.0025(17) -0.0041(18) 0.0024(17)
O10 0.0131(18) 0.0157(19) 0.0090(18) -0.0051(16) 0.0009(19) -0.0029(19)
O11 0.018(2) 0.012(2) 0.015(2) 0.0042(18) -0.0009(18) 0.0003(19)
O12 0.0090(18) 0.016(2) 0.0094(18) 0.0018(17) 0.0001(16) -0.0056(16)
O13 0.026(3) 0.015(2) 0.027(2) 0.003(2) 0.016(2) 0.003(2)
O14 0.016(2) 0.039(3) 0.0099(18) -0.005(2) 0.0018(19) 0.004(2)
O15 0.019(2) 0.010(2) 0.020(2) -0.005(2) 0.0024(19) -0.0004(17)
O16 0.020(2) 0.035(3) 0.014(2) -0.006(2) -0.0088(19) 0.009(2)
O17 0.023(2) 0.007(2) 0.0126(19) 0.0040(19) -0.0056(18) -0.0038(15)
O18 0.0168(19) 0.0145(19) 0.017(2) 0.0040(16) -0.005(2) -0.004(2)
O19 0.017(2) 0.0068(19) 0.027(3) -0.0003(17) 0.0070(18) 0.0053(17)
O20 0.017(2) 0.018(2) 0.013(2) -0.0022(19) 0.0020(18) 0.0006(18)

loop_
_atom_type_symbol
_atom_type_scat_dispersion_real
_atom_type_scat_dispersion_imag
_atom_type_scat_source
Ga 0.2307 1.6083 'International Tables Vol C 4.2.6.8 and 6.1.1.4'
Li -0.0003 0.0001 'International Tables Vol C 4.2.6.8 and 6.1.1.4'
P 0.1023 0.0942 'International Tables Vol C 4.2.6.8 and 6.1.1.4'
O 0.0106 0.0060 'International Tables Vol C 4.2.6.8 and 6.1.1.4'
K 0.2009 0.2494 'International Tables Vol C 4.2.6.8 and 6.1.1.4'
Mo -1.6832 0.6857 'International Tables Vol C 4.2.6.8 and 6.1.1.4'

loop_
_geom_angle_atom_site_label_1
_geom_angle_atom_site_label_2
_geom_angle_atom_site_label_3
_geom_angle_site_symmetry_1
_geom_angle_site_symmetry_3
_geom_angle
_geom_angle_publ_flag
O9 P1 O10 . . 106.7(2) no
O9 P1 O11 . . 112.7(3) no
O10 P1 O11 . . 112.2(2) no
O9 P1 O12 . . 104.8(3) no
O10 P1 O12 . . 106.2(2) no
O11 P1 O12 . . 113.6(2) no
O13 P2 O14 . . 110.2(3) no
O13 P2 O15 . . 113.4(3) no
O14 P2 O15 . . 106.0(3) no
O13 P2 O16 . . 113.7(3) no
O14 P2 O16 . . 105.5(2) no
O15 P2 O16 . . 107.4(3) no
Ga8 P3 O17 2_544 . 121.78(18) no
Ga8 P3 O18 2_544 . 78.53(17) no
O17 P3 O18 . . 108.8(3) no
Ga8 P3 O19 2_544 . 31.40(16) no
O17 P3 O19 . . 102.5(2) no
O18 P3 O19 . . 108.6(2) no
Ga8 P3 O20 2_544 . 117.41(19) no
O17 P3 O20 . . 110.5(3) no
O18 P3 O20 . . 115.6(3) no
O19 P3 O20 . . 110.0(2) no
O16 Ga7 O12 3_465 . 106.64(18) no
O16 Ga7 O15 3_465 . 114.7(2) no
O12 Ga7 O15 . . 113.01(19) no
O16 Ga7 O17 3_465 . 111.4(2) no
O12 Ga7 O17 . . 106.73(19) no
O15 Ga7 O17 . . 104.2(2) no
O14 Ga8 O10 1_556 3_565 103.0(2) no
O14 Ga8 O19 1_556 2_555 120.4(2) no
O10 Ga8 O19 3_565 2_555 108.65(19) no
O14 Ga8 P3 1_556 2_555 108.08(17) no
O10 Ga8 P3 3_565 2_555 135.85(13) no
O19 Ga8 P3 2_555 2_555 27.55(14) no
O14 Ga8 O9 1_556 . 101.2(2) no
O10 Ga8 O9 3_565 . 112.54(19) no
O19 Ga8 O9 2_555 . 110.84(19) no
P3 Ga8 O9 2_555 . 91.46(13) no
Ga8 O9 P1 . . 124.0(3) no
Ga8 O10 P1 3_465 . 130.5(3) no
Ga7 O12 P1 . . 128.5(2) no
Ga8 O14 P2 1_554 . 139.8(3) no
Ga7 O15 P2 . . 132.1(3) no
Ga7 O16 P2 3_565 . 141.0(3) no
Ga7 O17 P3 . . 131.9(3) no
Ga8 O19 P3 2_544 . 121.0(3) no
O10 K4 O11 3_564 1_554 69.45(13) no
O10 K4 O13 3_564 3_565 106.48(12) no
O11 K4 O13 1_554 3_565 171.18(13) no
O10 K4 O14 3_564 . 54.96(11) no
O11 K4 O14 1_554 . 74.05(12) no
O13 K4 O14 3_565 . 110.45(12) no
O10 K4 O14 3_564 3_565 65.33(13) no
O11 K4 O14 1_554 3_565 122.85(14) no
O13 K4 O14 3_565 3_565 49.22(12) no
O14 K4 O14 . 3_565 104.64(8) no
O10 K4 O15 3_564 . 95.46(12) no
O11 K4 O15 1_554 . 110.80(13) no
O13 K4 O15 3_565 . 77.03(12) no
O14 K4 O15 . . 47.16(12) no
O14 K4 O15 3_565 . 106.58(13) no
O10 K4 O18 3_564 4_664 103.27(13) no
O11 K4 O18 1_554 4_664 80.88(14) no
O13 K4 O18 3_565 4_664 92.75(14) no
O14 K4 O18 . 4_664 151.31(13) no
O14 K4 O18 3_565 4_664 77.44(14) no
O10 K4 O20 3_564 . 155.86(13) no
O11 K4 O20 1_554 . 90.11(14) no
O13 K4 O20 3_565 . 95.45(13) no
O14 K4 O20 . . 108.19(13) no
O14 K4 O20 3_565 . 138.78(15) no
O15 K4 O18 . 4_664 160.63(13) no
O15 K4 O20 . . 79.50(13) no
O18 K4 O20 4_664 . 85.24(13) no
P3 K5 O9 2_555 . 69.47(10) no
P3 K5 O11 2_555 3_465 105.81(10) no
O9 K5 O11 . 3_465 87.26(13) no
P3 K5 O12 2_555 . 115.37(8) no
O9 K5 O12 . . 45.91(11) no
O11 K5 O12 3_465 . 74.47(12) no
P3 K5 O13 2_555 . 104.52(12) no
O9 K5 O13 . . 84.05(15) no
O11 K5 O13 3_465 . 143.06(15) no
O12 K5 O13 . . 73.76(13) no
P3 K5 O17 2_555 3_465 134.73(10) no
O9 K5 O17 . 3_465 149.46(13) no
O11 K5 O17 3_465 3_465 69.52(13) no
O12 K5 O17 . 3_465 106.71(12) no
O13 K5 O17 . 3_465 102.44(15) no
P3 K5 O18 2_555 2_555 26.49(9) no
O9 K5 O18 . 2_555 68.70(12) no
O11 K5 O18 3_465 2_555 79.34(12) no
O12 K5 O18 . 2_555 109.26(11) no
O13 K5 O18 . 2_555 129.25(15) no
P3 K5 O18 2_555 3_465 96.47(10) no
O9 K5 O18 . 3_465 159.12(12) no
O11 K5 O18 3_465 3_465 112.00(13) no
O12 K5 O18 . 3_465 144.94(12) no
O13 K5 O18 . 3_465 84.78(15) no
P3 K5 O20 2_555 2_555 26.62(8) no
O9 K5 O20 . 2_555 86.92(12) no
O11 K5 O20 3_465 2_555 128.34(13) no
O12 K5 O20 . 2_555 129.67(12) no
O13 K5 O20 . 2_555 87.01(14) no
O17 K5 O18 3_465 2_555 122.96(13) no
O17 K5 O18 3_465 3_465 50.81(11) no
O18 K5 O18 2_555 3_465 105.79(7) no
O17 K5 O20 3_465 2_555 122.89(13) no
O18 K5 O20 2_555 2_555 50.98(11) no
O18 K5 O20 3_465 2_555 74.91(12) no
O11 K6 O13 1_554 2_544 132.31(16) no
O11 K6 O16 1_554 2_544 151.76(13) no
O13 K6 O16 2_544 2_544 49.39(13) no
O11 K6 O19 1_554 4_564 92.46(13) no
O13 K6 O19 2_544 4_564 131.57(15) no
O16 K6 O19 2_544 4_564 82.70(12) no
O11 K6 O20 1_554 . 92.66(14) no
O13 K6 O20 2_544 . 92.78(15) no
O16 K6 O20 2_544 . 115.53(13) no
O19 K6 O20 4_564 . 104.08(14) no

loop_
_geom_bond_atom_site_label_1
_geom_bond_atom_site_label_2
_geom_bond_site_symmetry_2
_geom_bond_distance
_geom_bond_publ_flag
P1 O9 . 1.540(4) yes
P1 O10 . 1.542(4) yes
P1 O11 . 1.500(5) yes
P1 O12 . 1.546(4) yes
P2 O13 . 1.489(5) yes
P2 O14 . 1.539(5) yes
P2 O15 . 1.563(5) yes
P2 O16 . 1.534(5) yes
P3 Ga8 2_544 2.9570(18) no
P3 O17 . 1.564(4) yes
P3 O18 . 1.495(4) yes
P3 O19 . 1.596(4) yes
P3 O20 . 1.498(4) yes
Ga7 O16 3_465 1.815(4) yes
Ga7 O12 . 1.817(4) yes
Ga7 O15 . 1.820(4) yes
Ga7 O17 . 1.812(4) yes
Ga8 O14 1_556 1.820(4) yes
Ga8 O10 3_565 1.815(4) yes
Ga8 O19 2_555 1.798(4) yes
Ga8 O9 . 1.827(4) yes
K4 O10 3_564 2.930(4) yes
K4 O11 1_554 2.833(4) yes
K4 O13 3_565 3.114(5) yes
K4 O14 . 3.210(5) yes
K4 O14 3_565 2.815(5) yes
K4 O15 . 2.956(5) yes
K4 O18 4_664 2.663(4) yes
K4 O20 . 2.690(5) yes
K5 P3 2_555 3.342(2) no
K5 O9 . 2.771(4) yes
K5 O11 3_465 2.706(4) yes
K5 O12 . 3.348(4) yes
K5 O13 . 2.636(5) yes
K5 O17 3_465 2.833(4) yes
K5 O18 2_555 2.879(5) yes
K5 O18 3_465 2.960(4) yes
K5 O20 2_555 3.000(5) yes
K6 O11 1_554 2.742(5) yes
K6 O13 2_544 2.709(5) yes
K6 O16 2_544 3.239(5) yes
K6 O19 4_564 2.728(5) yes
K6 O20 . 2.663(4) yes
